data_4102843
loop_
_publ_author_name
'Yvette S. Mimieux Vaske'
'Maximillian E. Mahoney'
'Joseph P. Konopelski'
'David L. Rogow'
'William J. McDonald'

_publ_contact_author_address '379A PSB'
_publ_contact_author_email mimieux@chemistry
_publ_contact_author_name 'Yvette Mimieux-Vaske'
_publ_contact_author_phone 9-5056
_publ_section_title
;
 Enantiomerically Puretrans-\b-Lactams from \a-Amino Acids via Compact
 Fluorescent Light (CFL) Continuous-Flow Photolysis
;
_journal_name_full 'Journal of the American Chemical Society'
_journal_page_first 11379
_journal_page_last 11385
_journal_paper_doi 10.1021/ja1050023
_journal_volume 132
_journal_year 2010
_chemical_formula_sum 'C33 H31 N2 O4'
_chemical_formula_weight 519.60
_chemical_name_systematic
; 
 ? 
;
_space_group_IT_number 4
_symmetry_cell_setting monoclinic
_symmetry_space_group_name_Hall 'P 2yb'
_symmetry_space_group_name_H-M 'P 1 21 1'
_atom_sites_solution_hydrogens geom
_atom_sites_solution_primary direct
_atom_sites_solution_secondary difmap
_audit_creation_method SHELXL-97
_cell_angle_alpha 90.00
_cell_angle_beta 92.13(3)
_cell_angle_gamma 90.00
_cell_formula_units_Z 4
_cell_length_a 9.510(3)
_cell_length_b 11.941(6)
_cell_length_c 23.992(8)
_cell_measurement_reflns_used 3164
_cell_measurement_temperature 133(2)
_cell_measurement_theta_max 42.341
_cell_measurement_theta_min 4.814
_cell_volume 2722.6(19)
_computing_cell_refinement 'Bruker SAINT v7.34'
_computing_data_collection 'Bruker APEX-II v2.1-4'
_computing_data_reduction 'Bruker SAINT v7.34'
_computing_structure_refinement 'SHELXL-97 (Sheldrick, 1997)'
_computing_structure_solution 'SHELXS-97 (Sheldrick, 1990)'
_diffrn_ambient_temperature 150(2)
_diffrn_detector_area_resol_mean 83.33
_diffrn_measured_fraction_theta_full 0.997
_diffrn_measured_fraction_theta_max 0.997
_diffrn_measurement_device_type 'Bruker APEX-II'
_diffrn_measurement_method \w/2\q-scans
_diffrn_radiation_monochromator graphite
_diffrn_radiation_source 'fine-focus sealed tube'
_diffrn_radiation_type MoK\a
_diffrn_radiation_wavelength 0.71073
_diffrn_reflns_av_R_equivalents 0.0512
_diffrn_reflns_av_sigmaI/netI 0.0689
_diffrn_reflns_limit_h_max 11
_diffrn_reflns_limit_h_min -11
_diffrn_reflns_limit_k_max 14
_diffrn_reflns_limit_k_min -14
_diffrn_reflns_limit_l_max 28
_diffrn_reflns_limit_l_min -28
_diffrn_reflns_number 23617
_diffrn_reflns_theta_full 24.73
_diffrn_reflns_theta_max 24.73
_diffrn_reflns_theta_min 1.91
_exptl_absorpt_coefficient_mu 0.083
_exptl_absorpt_correction_T_max 0.7451
_exptl_absorpt_correction_T_min 0.6733
_exptl_absorpt_correction_type empirical
_exptl_crystal_colour colorless
_exptl_crystal_density_diffrn 1.268
_exptl_crystal_density_method 'not measured'
_exptl_crystal_description 'irregular blocks'
_exptl_crystal_F_000 1100
_exptl_crystal_size_max 0.045
_exptl_crystal_size_mid 0.043
_exptl_crystal_size_min 0.032
_refine_diff_density_max 0.243
_refine_diff_density_min -0.185
_refine_diff_density_rms 0.041
_refine_ls_abs_structure_details 'Flack H D (1983), Acta Cryst. A39, 876-881'
_refine_ls_abs_structure_Flack 0.00
_refine_ls_extinction_method none
_refine_ls_goodness_of_fit_ref 1.009
_refine_ls_hydrogen_treatment mixed
_refine_ls_matrix_type full
_refine_ls_number_parameters 707
_refine_ls_number_reflns 9242
_refine_ls_number_restraints 1
_refine_ls_restrained_S_all 1.009
_refine_ls_R_factor_all 0.0698
_refine_ls_R_factor_gt 0.0447
_refine_ls_shift/su_max 0.000
_refine_ls_shift/su_mean 0.000
_refine_ls_structure_factor_coef Fsqd
_refine_ls_weighting_details 'calc w=1/[\s^2^(Fo^2^)+(0.0403P)^2^+0.0553P] where P=(Fo^2^+2Fc^2^)/3'
_refine_ls_weighting_scheme calc
_refine_ls_wR_factor_gt 0.0892
_refine_ls_wR_factor_ref 0.1004
_reflns_number_gt 6933
_reflns_number_total 9242
_reflns_threshold_expression >2sigma(I)
_cod_data_source_file ja1050023_si_003.cif
_cod_data_source_block xsc09005
_cod_original_cell_volume 2722.8(18)
_cod_database_code 4102843

loop_
_symmetry_equiv_pos_as_xyz
'x, y, z'
'-x, y+1/2, -z'

loop_
_atom_site_label
_atom_site_type_symbol
_atom_site_fract_x
_atom_site_fract_y
_atom_site_fract_z
_atom_site_U_iso_or_equiv
_atom_site_adp_type
_atom_site_occupancy
_atom_site_symmetry_multiplicity
_atom_site_calc_flag
_atom_site_refinement_flags
O6 O 0.74037(19) 0.36606(16) 0.22939(8) 0.0274(5) Uani 1 1 d .
O1 O 0.31795(19) -0.13584(16) 0.26814(7) 0.0256(5) Uani 1 1 d .
O5 O 0.9083(2) 0.45404(16) 0.07716(8) 0.0297(5) Uani 1 1 d .
O2 O 0.11203(19) -0.02400(16) 0.41631(8) 0.0248(5) Uani 1 1 d .
O3 O 0.1133(2) -0.39948(17) 0.32286(8) 0.0326(5) Uani 1 1 d .
O8 O 1.1364(2) 0.27356(17) 0.24126(8) 0.0348(5) Uani 1 1 d .
O4 O -0.0300(2) -0.19484(17) 0.23398(8) 0.0310(5) Uani 1 1 d .
O7 O 0.8903(2) 0.08891(17) 0.18165(9) 0.0403(6) Uani 1 1 d .
N3 N 0.7132(2) 0.31738(18) 0.13444(9) 0.0209(5) Uani 1 1 d .
N1 N 0.3213(2) -0.16499(18) 0.36527(9) 0.0189(5) Uani 1 1 d .
N2 N -0.0050(2) -0.3013(2) 0.25651(10) 0.0277(6) Uani 1 1 d .
N4 N 1.0511(2) 0.1782(2) 0.23545(10) 0.0271(6) Uani 1 1 d .
C49 C 0.5834(3) 0.3390(3) -0.06527(12) 0.0327(8) Uani 1 1 d .
H49A H 0.5916 0.3400 -0.1046 0.039 Uiso 1 1 calc R
C19 C 0.4536(2) -0.1379(2) 0.45234(11) 0.0196(6) Uani 1 1 d .
C46 C 0.5638(3) 0.3382(2) 0.05070(11) 0.0225(7) Uani 1 1 d .
C1 C 0.1889(3) -0.2073(2) 0.38939(11) 0.0213(6) Uani 1 1 d .
H1A H 0.1992 -0.2871 0.4015 0.026 Uiso 1 1 calc R
C5 C 0.1217(3) -0.1382(2) 0.43349(11) 0.0216(6) Uani 1 1 d .
H5A H 0.0264 -0.1676 0.4402 0.026 Uiso 1 1 calc R
H5B H 0.1784 -0.1435 0.4688 0.026 Uiso 1 1 calc R
C35 C 0.9191(3) 0.2844(2) 0.16465(11) 0.0251(7) Uani 1 1 d .
H35A H 0.9987 0.3392 0.1650 0.030 Uiso 1 1 calc R
C47 C 0.5850(3) 0.2390(2) 0.02140(12) 0.0266(7) Uani 1 1 d .
H47A H 0.5929 0.1702 0.0411 0.032 Uiso 1 1 calc R
C23 C 0.4341(3) -0.0347(3) 0.53828(12) 0.0258(7) Uani 1 1 d .
H23A H 0.4333 0.0350 0.5573 0.031 Uiso 1 1 calc R
C15 C 0.6258(3) -0.4028(3) 0.31875(12) 0.0294(7) Uani 1 1 d .
H15A H 0.6014 -0.4551 0.2902 0.035 Uiso 1 1 calc R
C2 C 0.1217(3) -0.1993(2) 0.32990(11) 0.0213(6) Uani 1 1 d .
H2A H 0.0479 -0.1398 0.3263 0.026 Uiso 1 1 calc R
C17 C 0.7894(3) -0.3342(3) 0.38824(13) 0.0312(8) Uani 1 1 d .
H17A H 0.8781 -0.3393 0.4076 0.037 Uiso 1 1 calc R
C20 C 0.4351(3) -0.2362(2) 0.48225(11) 0.0218(7) Uani 1 1 d .
H20A H 0.4353 -0.3059 0.4632 0.026 Uiso 1 1 calc R
C58 C 0.5142(3) 0.4422(2) 0.14215(12) 0.0239(7) Uani 1 1 d .
C48 C 0.5947(3) 0.2398(3) -0.03629(12) 0.0287(7) Uani 1 1 d .
H48A H 0.6091 0.1717 -0.0557 0.034 Uiso 1 1 calc R
C34 C 0.7799(3) 0.3328(2) 0.18520(12) 0.0220(7) Uani 1 1 d .
C11 C 0.1991(3) 0.3328(3) 0.44248(13) 0.0349(8) Uani 1 1 d .
H11A H 0.2872 0.3696 0.4479 0.042 Uiso 1 1 calc R
C31 C 0.0764(3) -0.3085(3) 0.30325(12) 0.0236(7) Uani 1 1 d .
C50 C 0.5601(3) 0.4365(3) -0.03677(13) 0.0321(8) Uani 1 1 d .
H50A H 0.5507 0.5050 -0.0567 0.038 Uiso 1 1 calc R
C3 C 0.2666(3) -0.1594(2) 0.31211(11) 0.0201(6) Uani 1 1 d .
C4 C 0.4661(3) -0.1426(2) 0.38828(11) 0.0200(6) Uani 1 1 d .
C26 C 0.6525(3) -0.0115(3) 0.34862(12) 0.0308(8) Uani 1 1 d .
H26A H 0.7211 -0.0683 0.3550 0.037 Uiso 1 1 calc R
C24 C 0.4534(3) -0.0371(2) 0.48149(12) 0.0222(7) Uani 1 1 d .
H24A H 0.4667 0.0312 0.4620 0.027 Uiso 1 1 calc R
C65 C 1.0978(3) 0.0817(3) 0.26779(13) 0.0340(8) Uani 1 1 d .
H65A H 1.0552 0.0138 0.2517 0.051 Uiso 1 1 calc R
H65B H 1.0692 0.0902 0.3064 0.051 Uiso 1 1 calc R
H65C H 1.2005 0.0759 0.2672 0.051 Uiso 1 1 calc R
C54 C 0.4366(3) 0.0610(3) 0.18315(13) 0.0352(8) Uani 1 1 d .
H54A H 0.4705 0.0061 0.2090 0.042 Uiso 1 1 calc R
C25 C 0.5145(3) -0.0301(2) 0.36322(11) 0.0217(7) Uani 1 1 d .
C37 C 0.5646(3) 0.3325(2) 0.11536(11) 0.0230(7) Uani 1 1 d .
C56 C 0.2544(3) 0.1305(3) 0.12186(14) 0.0382(9) Uani 1 1 d .
H56A H 0.1627 0.1237 0.1052 0.046 Uiso 1 1 calc R
C64 C 0.9536(3) 0.1754(2) 0.19339(12) 0.0257(7) Uani 1 1 d .
C52 C 0.4751(3) 0.2316(2) 0.13160(12) 0.0242(7) Uani 1 1 d .
C60 C 0.5539(3) 0.6382(3) 0.16018(12) 0.0318(8) Uani 1 1 d .
H60A H 0.6109 0.7029 0.1566 0.038 Uiso 1 1 calc R
C63 C 0.3886(3) 0.4492(3) 0.16977(13) 0.0341(8) Uani 1 1 d .
H63A H 0.3315 0.3846 0.1736 0.041 Uiso 1 1 calc R
C30 C 0.4177(3) 0.0560(2) 0.35479(11) 0.0238(7) Uani 1 1 d .
H30A H 0.3233 0.0460 0.3654 0.029 Uiso 1 1 calc R
C18 C 0.6959(3) -0.2504(2) 0.40208(12) 0.0266(7) Uani 1 1 d .
H18A H 0.7207 -0.1992 0.4311 0.032 Uiso 1 1 calc R
C22 C 0.4160(3) -0.1333(2) 0.56765(11) 0.0251(7) Uani 1 1 d .
H22A H 0.4034 -0.1316 0.6067 0.030 Uiso 1 1 calc R
C61 C 0.4289(4) 0.6461(3) 0.18688(12) 0.0387(9) Uani 1 1 d .
H61A H 0.3995 0.7157 0.2017 0.046 Uiso 1 1 calc R
C13 C 0.5647(3) -0.2405(2) 0.37347(11) 0.0205(7) Uani 1 1 d .
C14 C 0.5306(3) -0.3184(2) 0.33240(12) 0.0262(7) Uani 1 1 d .
H14A H 0.4415 -0.3146 0.3132 0.031 Uiso 1 1 calc R
C29 C 0.4575(3) 0.1564(3) 0.33102(12) 0.0303(8) Uani 1 1 d .
H29A H 0.3900 0.2144 0.3256 0.036 Uiso 1 1 calc R
C32 C -0.0527(3) -0.3950(3) 0.22248(13) 0.0345(8) Uani 1 1 d .
H32A H -0.0127 -0.4645 0.2379 0.052 Uiso 1 1 calc R
H32B H -0.0220 -0.3847 0.1843 0.052 Uiso 1 1 calc R
H32C H -0.1556 -0.3991 0.2223 0.052 Uiso 1 1 calc R
C51 C 0.5502(3) 0.4364(2) 0.02075(12) 0.0272(7) Uani 1 1 d .
H51A H 0.5338 0.5047 0.0397 0.033 Uiso 1 1 calc R
C9 C -0.0442(3) 0.3389(3) 0.41645(13) 0.0381(8) Uani 1 1 d .
H9A H -0.1251 0.3797 0.4039 0.046 Uiso 1 1 calc R
C57 C 0.3391(3) 0.2200(3) 0.10798(12) 0.0328(8) Uani 1 1 d .
H57A H 0.3043 0.2744 0.0820 0.039 Uiso 1 1 calc R
C12 C 0.1882(3) 0.2205(3) 0.45309(13) 0.0322(8) Uani 1 1 d .
H12A H 0.2692 0.1803 0.4661 0.039 Uiso 1 1 calc R
C38 C 0.9003(3) 0.3401(2) 0.06021(12) 0.0281(7) Uani 1 1 d .
H38A H 0.9952 0.3124 0.0516 0.034 Uiso 1 1 calc R
H38B H 0.8388 0.3331 0.0262 0.034 Uiso 1 1 calc R
C16 C 0.7549(3) -0.4100(3) 0.34671(13) 0.0304(8) Uani 1 1 d .
H16A H 0.8197 -0.4669 0.3374 0.036 Uiso 1 1 calc R
C7 C 0.0620(3) 0.1645(2) 0.44531(12) 0.0245(7) Uani 1 1 d .
C55 C 0.3026(4) 0.0517(3) 0.15964(13) 0.0388(9) Uani 1 1 d .
H55A H 0.2438 -0.0089 0.1695 0.047 Uiso 1 1 calc R
C41 C 1.0517(3) 0.6948(3) 0.08142(13) 0.0471(10) Uani 1 1 d .
H41A H 1.1370 0.6557 0.0894 0.056 Uiso 1 1 calc R
C10 C 0.0826(3) 0.3926(3) 0.42394(13) 0.0358(8) Uani 1 1 d .
H10A H 0.0901 0.4705 0.4164 0.043 Uiso 1 1 calc R
C59 C 0.5977(3) 0.5374(2) 0.13854(12) 0.0284(7) Uani 1 1 d .
H59A H 0.6855 0.5331 0.1211 0.034 Uiso 1 1 calc R
C21 C 0.4164(3) -0.2346(2) 0.53915(12) 0.0250(7) Uani 1 1 d .
H21A H 0.4039 -0.3027 0.5588 0.030 Uiso 1 1 calc R
C45 C 0.8230(3) 0.7011(3) 0.04011(14) 0.0446(9) Uani 1 1 d .
H45A H 0.7480 0.6665 0.0193 0.054 Uiso 1 1 calc R
C33 C -0.1740(3) -0.1639(3) 0.24010(14) 0.0414(9) Uani 1 1 d .
H33A H -0.1900 -0.0887 0.2247 0.062 Uiso 1 1 calc R
H33B H -0.1955 -0.1642 0.2797 0.062 Uiso 1 1 calc R
H33C H -0.2351 -0.2176 0.2200 0.062 Uiso 1 1 calc R
C40 C 0.9452(3) 0.6422(3) 0.05157(12) 0.0325(8) Uani 1 1 d .
C53 C 0.5225(3) 0.1504(2) 0.16920(12) 0.0283(7) Uani 1 1 d .
H53A H 0.6147 0.1559 0.1856 0.034 Uiso 1 1 calc R
C6 C 0.0503(3) 0.0430(3) 0.45854(13) 0.0356(8) Uani 1 1 d .
H6A H 0.0984 0.0277 0.4950 0.043 Uiso 1 1 calc R
H6B H -0.0501 0.0227 0.4614 0.043 Uiso 1 1 calc R
C36 C 0.8410(3) 0.2715(2) 0.10708(11) 0.0248(7) Uani 1 1 d .
H36A H 0.8286 0.1911 0.0964 0.030 Uiso 1 1 calc R
C42 C 1.0378(5) 0.8022(4) 0.09996(16) 0.0663(13) Uani 1 1 d .
H42A H 1.1132 0.8368 0.1206 0.080 Uiso 1 1 calc R
C28 C 0.5941(3) 0.1732(3) 0.31518(12) 0.0323(8) Uani 1 1 d .
H28A H 0.6206 0.2413 0.2980 0.039 Uiso 1 1 calc R
C62 C 0.3466(4) 0.5515(3) 0.19185(13) 0.0410(9) Uani 1 1 d .
H62A H 0.2605 0.5561 0.2105 0.049 Uiso 1 1 calc R
C8 C -0.0545(3) 0.2248(3) 0.42714(12) 0.0332(8) Uani 1 1 d .
H8A H -0.1426 0.1880 0.4219 0.040 Uiso 1 1 calc R
C27 C 0.6910(3) 0.0893(3) 0.32480(13) 0.0356(8) Uani 1 1 d .
H27A H 0.7858 0.1005 0.3150 0.043 Uiso 1 1 calc R
C66 C 1.1010(4) 0.3317(3) 0.29112(14) 0.0523(10) Uani 1 1 d .
H66A H 1.1581 0.3998 0.2949 0.078 Uiso 1 1 calc R
H66B H 1.1196 0.2831 0.3235 0.078 Uiso 1 1 calc R
H66C H 1.0010 0.3519 0.2890 0.078 Uiso 1 1 calc R
C44 C 0.8083(4) 0.8104(4) 0.05869(19) 0.0661(13) Uani 1 1 d .
H44A H 0.7240 0.8509 0.0505 0.079 Uiso 1 1 calc R
C39 C 0.9574(4) 0.5222(3) 0.03231(14) 0.0497(10) Uani 1 1 d .
C43 C 0.9175(6) 0.8595(4) 0.08917(18) 0.0729(15) Uani 1 1 d .
H43A H 0.9081 0.9339 0.1026 0.088 Uiso 1 1 calc R

loop_
_atom_site_aniso_label
_atom_site_aniso_U_11
_atom_site_aniso_U_22
_atom_site_aniso_U_33
_atom_site_aniso_U_23
_atom_site_aniso_U_13
_atom_site_aniso_U_12
O6 0.0348(12) 0.0268(12) 0.0207(11) -0.0018(10) 0.0017(9) -0.0005(10)
O1 0.0319(11) 0.0218(11) 0.0232(11) -0.0003(9) 0.0024(9) -0.0009(9)
O5 0.0373(12) 0.0249(13) 0.0272(12) 0.0025(10) 0.0066(10) -0.0015(9)
O2 0.0303(11) 0.0212(12) 0.0233(11) -0.0024(9) 0.0064(9) 0.0018(9)
O3 0.0387(13) 0.0212(12) 0.0374(13) -0.0016(10) -0.0066(10) 0.0012(10)
O8 0.0398(13) 0.0311(13) 0.0331(12) -0.0020(11) -0.0041(10) -0.0040(10)
O4 0.0365(12) 0.0263(12) 0.0299(12) 0.0046(10) -0.0040(9) -0.0067(9)
O7 0.0436(14) 0.0249(13) 0.0511(15) 0.0064(11) -0.0150(11) -0.0066(11)
N3 0.0236(13) 0.0208(14) 0.0184(13) -0.0014(10) 0.0024(10) 0.0015(10)
N1 0.0210(12) 0.0178(13) 0.0179(12) 0.0004(10) 0.0007(10) 0.0004(10)
N2 0.0371(15) 0.0190(14) 0.0266(14) 0.0019(12) -0.0067(12) -0.0044(11)
N4 0.0288(14) 0.0207(15) 0.0315(15) 0.0050(12) -0.0030(12) -0.0019(11)
C49 0.0427(19) 0.039(2) 0.0168(16) -0.0004(16) 0.0045(13) -0.0107(16)
C19 0.0150(14) 0.0234(17) 0.0202(15) -0.0016(14) -0.0014(11) -0.0018(12)
C46 0.0204(15) 0.0243(18) 0.0226(15) -0.0011(14) 0.0000(12) -0.0034(13)
C1 0.0194(14) 0.0229(16) 0.0217(15) 0.0012(13) 0.0043(12) -0.0025(12)
C5 0.0273(15) 0.0156(16) 0.0220(16) 0.0027(13) 0.0014(12) -0.0018(13)
C35 0.0266(16) 0.0225(17) 0.0261(16) 0.0012(14) -0.0019(13) 0.0014(13)
C47 0.0298(17) 0.0259(19) 0.0240(17) -0.0011(14) -0.0003(13) -0.0047(13)
C23 0.0260(17) 0.0278(19) 0.0235(17) -0.0052(14) 0.0009(13) 0.0000(14)
C15 0.0404(19) 0.0245(18) 0.0238(18) 0.0013(14) 0.0078(14) 0.0040(15)
C2 0.0201(15) 0.0196(16) 0.0238(16) -0.0013(13) -0.0020(12) -0.0006(12)
C17 0.0229(16) 0.038(2) 0.0332(19) 0.0085(16) 0.0036(14) 0.0067(15)
C20 0.0229(15) 0.0175(17) 0.0249(17) 0.0000(13) 0.0000(13) 0.0000(12)
C58 0.0261(17) 0.0265(18) 0.0188(16) 0.0001(13) -0.0022(13) 0.0023(13)
C48 0.0345(18) 0.030(2) 0.0217(17) -0.0088(14) 0.0028(14) -0.0046(14)
C34 0.0286(16) 0.0135(16) 0.0238(17) 0.0024(13) -0.0005(13) -0.0011(12)
C11 0.0357(19) 0.032(2) 0.0374(19) -0.0082(16) 0.0056(15) -0.0050(15)
C31 0.0240(16) 0.0240(18) 0.0229(17) -0.0015(14) 0.0037(13) -0.0025(13)
C50 0.043(2) 0.0276(19) 0.0258(19) 0.0002(15) 0.0046(15) -0.0047(15)
C3 0.0258(15) 0.0110(15) 0.0236(17) 0.0009(13) 0.0023(13) 0.0014(12)
C4 0.0186(14) 0.0222(16) 0.0191(15) -0.0038(13) -0.0014(11) -0.0008(12)
C26 0.0316(18) 0.0269(19) 0.0343(19) -0.0003(15) 0.0088(15) -0.0041(14)
C24 0.0226(16) 0.0194(17) 0.0247(17) 0.0023(13) 0.0016(13) 0.0008(13)
C65 0.0373(19) 0.029(2) 0.036(2) 0.0058(15) -0.0011(15) 0.0051(15)
C54 0.052(2) 0.0287(19) 0.0260(18) -0.0002(15) 0.0108(16) -0.0089(16)
C25 0.0255(16) 0.0215(17) 0.0180(16) -0.0024(13) 0.0003(13) -0.0041(13)
C37 0.0221(15) 0.0246(17) 0.0227(15) 0.0009(13) 0.0032(12) 0.0036(13)
C56 0.0347(19) 0.044(2) 0.037(2) -0.0133(18) 0.0103(16) -0.0109(16)
C64 0.0229(16) 0.0219(18) 0.0325(18) 0.0030(14) 0.0031(14) 0.0020(14)
C52 0.0268(16) 0.0242(18) 0.0220(17) -0.0036(14) 0.0050(13) -0.0011(13)
C60 0.046(2) 0.0247(18) 0.0242(18) -0.0023(15) -0.0082(15) 0.0045(15)
C63 0.0344(19) 0.036(2) 0.0325(19) -0.0048(16) 0.0043(15) 0.0026(15)
C30 0.0271(17) 0.0230(17) 0.0211(16) 0.0005(14) -0.0039(13) -0.0017(13)
C18 0.0273(16) 0.0266(18) 0.0262(17) 0.0015(14) 0.0028(14) 0.0001(13)
C22 0.0267(16) 0.0297(18) 0.0189(15) 0.0027(14) 0.0018(12) 0.0051(14)
C61 0.061(2) 0.036(2) 0.0186(18) -0.0050(16) -0.0057(17) 0.0164(18)
C13 0.0244(16) 0.0166(16) 0.0208(16) 0.0044(13) 0.0040(13) 0.0018(12)
C14 0.0292(16) 0.0250(18) 0.0242(17) 0.0008(14) 0.0008(13) 0.0032(14)
C29 0.042(2) 0.0230(18) 0.0254(17) 0.0031(14) -0.0067(15) -0.0021(15)
C32 0.041(2) 0.031(2) 0.0301(19) -0.0099(16) -0.0046(15) -0.0068(15)
C51 0.0304(17) 0.0234(19) 0.0276(19) -0.0002(14) -0.0006(14) 0.0010(13)
C9 0.0337(19) 0.043(2) 0.037(2) 0.0082(17) 0.0051(15) 0.0122(16)
C57 0.0302(18) 0.041(2) 0.0278(18) -0.0061(15) 0.0061(14) -0.0014(15)
C12 0.0257(17) 0.033(2) 0.0374(19) -0.0012(16) -0.0032(14) 0.0072(14)
C38 0.0286(16) 0.0303(19) 0.0258(16) -0.0010(15) 0.0057(13) 0.0010(14)
C16 0.0324(18) 0.0252(18) 0.0342(19) 0.0089(15) 0.0095(15) 0.0089(14)
C7 0.0292(17) 0.0228(18) 0.0220(16) -0.0021(13) 0.0065(13) 0.0037(14)
C55 0.053(2) 0.035(2) 0.0299(19) -0.0112(17) 0.0183(17) -0.0190(17)
C41 0.038(2) 0.065(3) 0.038(2) 0.010(2) 0.0013(16) -0.0156(19)
C10 0.050(2) 0.0243(19) 0.034(2) -0.0011(15) 0.0133(17) 0.0038(16)
C59 0.0321(18) 0.0292(19) 0.0236(17) 0.0012(15) -0.0013(14) 0.0034(14)
C21 0.0223(16) 0.0252(18) 0.0274(18) 0.0079(14) 0.0004(13) 0.0051(13)
C45 0.035(2) 0.048(2) 0.051(2) 0.014(2) -0.0019(17) -0.0070(18)
C33 0.0358(19) 0.036(2) 0.052(2) 0.0014(18) -0.0080(16) 0.0024(16)
C40 0.039(2) 0.037(2) 0.0230(17) 0.0057(15) 0.0110(15) -0.0085(16)
C53 0.0342(18) 0.0301(18) 0.0210(17) -0.0009(15) 0.0052(13) -0.0085(14)
C6 0.044(2) 0.0298(19) 0.0345(19) -0.0011(16) 0.0204(16) 0.0046(16)
C36 0.0224(16) 0.0240(17) 0.0282(17) 0.0016(14) 0.0024(13) 0.0054(13)
C42 0.092(3) 0.067(3) 0.040(2) -0.010(2) 0.006(2) -0.048(3)
C28 0.050(2) 0.0256(19) 0.0212(17) 0.0003(14) 0.0059(15) -0.0118(16)
C62 0.044(2) 0.047(2) 0.032(2) -0.0062(17) 0.0086(16) 0.0148(18)
C8 0.0254(17) 0.041(2) 0.0334(19) 0.0015(16) 0.0007(14) 0.0010(15)
C27 0.0362(19) 0.035(2) 0.037(2) -0.0050(16) 0.0160(15) -0.0088(16)
C66 0.082(3) 0.038(2) 0.037(2) -0.0146(18) -0.0116(19) 0.019(2)
C44 0.057(3) 0.049(3) 0.095(4) 0.028(3) 0.038(2) 0.009(2)
C39 0.088(3) 0.022(2) 0.041(2) 0.0075(17) 0.031(2) -0.0018(19)
C43 0.122(4) 0.032(2) 0.069(3) -0.008(2) 0.063(3) -0.017(3)

loop_
_atom_type_symbol
_atom_type_description
_atom_type_scat_dispersion_real
_atom_type_scat_dispersion_imag
_atom_type_scat_source
C C 0.0033 0.0016 'International Tables Vol C Tables 4.2.6.8 and 6.1.1.4'
H H 0.0000 0.0000 'International Tables Vol C Tables 4.2.6.8 and 6.1.1.4'
N N 0.0061 0.0033 'International Tables Vol C Tables 4.2.6.8 and 6.1.1.4'
O O 0.0106 0.0060 'International Tables Vol C Tables 4.2.6.8 and 6.1.1.4'

loop_
_geom_angle_atom_site_label_1
_geom_angle_atom_site_label_2
_geom_angle_atom_site_label_3
_geom_angle
C38 O5 C39 110.0(2)
C5 O2 C6 110.7(2)
N4 O8 C66 108.9(2)
N2 O4 C33 110.2(2)
C34 N3 C37 131.8(2)
C34 N3 C36 94.8(2)
C37 N3 C36 133.3(2)
C3 N1 C4 130.9(2)
C3 N1 C1 94.7(2)
C4 N1 C1 134.3(2)
C31 N2 O4 117.8(2)
C31 N2 C32 125.5(3)
O4 N2 C32 116.1(2)
C64 N4 O8 118.4(2)
C64 N4 C65 124.8(2)
O8 N4 C65 115.3(2)
C50 C49 C48 119.3(3)
C20 C19 C24 117.9(2)
C20 C19 C4 119.9(2)
C24 C19 C4 122.2(2)
C51 C46 C47 118.2(3)
C51 C46 C37 123.7(3)
C47 C46 C37 118.0(2)
N1 C1 C5 118.3(2)
N1 C1 C2 86.97(19)
C5 C1 C2 116.4(2)
O2 C5 C1 110.2(2)
C64 C35 C34 110.6(2)
C64 C35 C36 114.3(2)
C34 C35 C36 86.2(2)
C48 C47 C46 120.8(3)
C24 C23 C22 120.5(3)
C16 C15 C14 120.2(3)
C31 C2 C3 113.3(2)
C31 C2 C1 116.1(2)
C3 C2 C1 86.05(19)
C16 C17 C18 120.7(3)
C21 C20 C19 121.4(3)
C63 C58 C59 118.9(3)
C63 C58 C37 122.3(3)
C59 C58 C37 118.8(3)
C49 C48 C47 120.2(3)
O6 C34 N3 132.9(3)
O6 C34 C35 134.7(2)
N3 C34 C35 92.3(2)
C12 C11 C10 120.1(3)
O3 C31 N2 121.6(3)
O3 C31 C2 121.9(2)
N2 C31 C2 116.5(3)
C49 C50 C51 120.9(3)
O1 C3 N1 132.5(2)
O1 C3 C2 135.2(2)
N1 C3 C2 92.3(2)
N1 C4 C19 105.7(2)
N1 C4 C13 109.8(2)
C19 C4 C13 109.0(2)
N1 C4 C25 107.2(2)
C19 C4 C25 112.9(2)
C13 C4 C25 112.0(2)
C27 C26 C25 120.6(3)
C23 C24 C19 121.0(3)
C55 C54 C53 120.3(3)
C26 C25 C30 118.2(3)
C26 C25 C4 122.2(3)
C30 C25 C4 119.6(2)
N3 C37 C52 111.0(2)
N3 C37 C58 106.4(2)
C52 C37 C58 112.1(2)
N3 C37 C46 106.5(2)
C52 C37 C46 107.8(2)
C58 C37 C46 112.9(2)
C55 C56 C57 120.3(3)
O7 C64 N4 120.9(3)
O7 C64 C35 121.9(3)
N4 C64 C35 117.0(3)
C53 C52 C57 117.9(3)
C53 C52 C37 122.9(2)
C57 C52 C37 119.2(3)
C61 C60 C59 120.9(3)
C58 C63 C62 119.8(3)
C29 C30 C25 120.7(3)
C17 C18 C13 120.6(3)
C23 C22 C21 119.1(3)
C60 C61 C62 119.1(3)
C14 C13 C18 118.1(3)
C14 C13 C4 122.8(2)
C18 C13 C4 119.0(2)
C13 C14 C15 120.8(3)
C28 C29 C30 120.8(3)
C46 C51 C50 120.7(3)
C10 C9 C8 120.1(3)
C56 C57 C52 121.0(3)
C11 C12 C7 121.4(3)
O5 C38 C36 108.8(2)
C17 C16 C15 119.6(3)
C8 C7 C12 118.4(3)
C8 C7 C6 120.6(3)
C12 C7 C6 121.0(3)
C56 C55 C54 119.7(3)
C42 C41 C40 121.5(4)
C9 C10 C11 119.5(3)
C60 C59 C58 120.5(3)
C20 C21 C22 120.0(3)
C40 C45 C44 120.7(3)
C41 C40 C45 118.1(3)
C41 C40 C39 122.1(3)
C45 C40 C39 119.8(3)
C52 C53 C54 120.8(3)
O2 C6 C7 110.9(2)
N3 C36 C38 117.1(2)
N3 C36 C35 86.8(2)
C38 C36 C35 115.3(2)
C43 C42 C41 120.3(4)
C27 C28 C29 118.7(3)
C61 C62 C63 120.8(3)
C7 C8 C9 120.5(3)
C28 C27 C26 121.1(3)
C43 C44 C45 119.2(4)
O5 C39 C40 106.0(3)
C42 C43 C44 120.2(4)

loop_
_geom_bond_atom_site_label_1
_geom_bond_atom_site_label_2
_geom_bond_distance
O6 C34 1.205(3)
O1 C3 1.212(3)
O5 C38 1.421(3)
O5 C39 1.441(4)
O2 C5 1.427(3)
O2 C6 1.434(3)
O3 C31 1.230(3)
O8 N4 1.402(3)
O8 C66 1.434(4)
O4 N2 1.398(3)
O4 C33 1.431(3)
O7 C64 1.223(3)
N3 C34 1.364(3)
N3 C37 1.481(3)
N3 C36 1.505(3)
N1 C3 1.361(3)
N1 C4 1.488(3)
N1 C1 1.494(3)
N2 C31 1.342(3)
N2 C32 1.448(4)
N4 C64 1.345(3)
N4 C65 1.450(4)
C49 C50 1.372(4)
C49 C48 1.375(4)
C19 C20 1.390(4)
C19 C24 1.393(4)
C19 C4 1.547(4)
C46 C51 1.379(4)
C46 C47 1.396(4)
C46 C37 1.553(4)
C1 C5 1.502(4)
C1 C2 1.545(4)
C35 C64 1.504(4)
C35 C34 1.543(4)
C35 C36 1.552(4)
C47 C48 1.391(4)
C23 C24 1.382(4)
C23 C22 1.386(4)
C15 C16 1.380(4)
C15 C14 1.402(4)
C2 C31 1.508(4)
C2 C3 1.534(4)
C17 C16 1.377(4)
C17 C18 1.387(4)
C20 C21 1.383(4)
C58 C63 1.390(4)
C58 C59 1.391(4)
C58 C37 1.544(4)
C11 C12 1.370(4)
C11 C10 1.378(4)
C50 C51 1.387(4)
C4 C13 1.548(4)
C4 C25 1.550(4)
C26 C27 1.387(4)
C26 C25 1.389(4)
C54 C55 1.379(4)
C54 C53 1.393(4)
C25 C30 1.389(4)
C37 C52 1.534(4)
C56 C55 1.373(4)
C56 C57 1.386(4)
C52 C53 1.389(4)
C52 C57 1.399(4)
C60 C61 1.374(4)
C60 C59 1.381(4)
C63 C62 1.395(4)
C30 C29 1.386(4)
C18 C13 1.406(4)
C22 C21 1.389(4)
C61 C62 1.383(5)
C13 C14 1.385(4)
C29 C28 1.382(4)
C9 C10 1.372(4)
C9 C8 1.391(4)
C12 C7 1.380(4)
C38 C36 1.517(4)
C7 C8 1.379(4)
C7 C6 1.490(4)
C41 C42 1.365(6)
C41 C40 1.371(4)
C45 C40 1.377(4)
C45 C44 1.389(5)
C40 C39 1.511(5)
C42 C43 1.350(6)
C28 C27 1.374(4)
C44 C43 1.379(6)

loop_
_geom_torsion_atom_site_label_1
_geom_torsion_atom_site_label_2
_geom_torsion_atom_site_label_3
_geom_torsion_atom_site_label_4
_geom_torsion
C33 O4 N2 C31 -110.8(3)
C33 O4 N2 C32 78.0(3)
C66 O8 N4 C64 111.7(3)
C66 O8 N4 C65 -81.7(3)
C3 N1 C1 C5 -119.8(2)
C4 N1 C1 C5 63.7(4)
C3 N1 C1 C2 -1.3(2)
C4 N1 C1 C2 -177.8(3)
C6 O2 C5 C1 -179.0(2)
N1 C1 C5 O2 48.0(3)
C2 C1 C5 O2 -53.5(3)
C51 C46 C47 C48 1.2(4)
C37 C46 C47 C48 -175.7(2)
N1 C1 C2 C31 115.3(2)
C5 C1 C2 C31 -124.5(3)
N1 C1 C2 C3 1.18(18)
C5 C1 C2 C3 121.4(2)
C24 C19 C20 C21 0.3(4)
C4 C19 C20 C21 -176.7(2)
C50 C49 C48 C47 -1.1(4)
C46 C47 C48 C49 0.0(4)
C37 N3 C34 O6 -2.5(5)
C36 N3 C34 O6 -178.2(3)
C37 N3 C34 C35 174.1(3)
C36 N3 C34 C35 -1.6(2)
C64 C35 C34 O6 63.5(4)
C36 C35 C34 O6 178.0(3)
C64 C35 C34 N3 -112.9(2)
C36 C35 C34 N3 1.6(2)
O4 N2 C31 O3 -173.6(2)
C32 N2 C31 O3 -3.3(4)
O4 N2 C31 C2 5.7(3)
C32 N2 C31 C2 175.9(3)
C3 C2 C31 O3 84.5(3)
C1 C2 C31 O3 -12.8(4)
C3 C2 C31 N2 -94.7(3)
C1 C2 C31 N2 167.9(2)
C48 C49 C50 C51 1.0(5)
C4 N1 C3 O1 0.7(5)
C1 N1 C3 O1 -176.0(3)
C4 N1 C3 C2 178.0(3)
C1 N1 C3 C2 1.3(2)
C31 C2 C3 O1 59.1(4)
C1 C2 C3 O1 175.9(3)
C31 C2 C3 N1 -118.1(2)
C1 C2 C3 N1 -1.3(2)
C3 N1 C4 C19 167.8(3)
C1 N1 C4 C19 -16.9(4)
C3 N1 C4 C13 -74.8(3)
C1 N1 C4 C13 100.6(3)
C3 N1 C4 C25 47.1(3)
C1 N1 C4 C25 -137.5(3)
C20 C19 C4 N1 74.1(3)
C24 C19 C4 N1 -102.6(3)
C20 C19 C4 C13 -43.9(3)
C24 C19 C4 C13 139.3(2)
C20 C19 C4 C25 -169.0(2)
C24 C19 C4 C25 14.3(3)
C22 C23 C24 C19 0.7(4)
C20 C19 C24 C23 -0.6(4)
C4 C19 C24 C23 176.3(2)
C27 C26 C25 C30 -1.8(4)
C27 C26 C25 C4 178.1(3)
N1 C4 C25 C26 -143.2(3)
C19 C4 C25 C26 100.7(3)
C13 C4 C25 C26 -22.7(4)
N1 C4 C25 C30 36.7(3)
C19 C4 C25 C30 -79.3(3)
C13 C4 C25 C30 157.3(2)
C34 N3 C37 C52 -80.4(3)
C36 N3 C37 C52 93.7(3)
C34 N3 C37 C58 41.9(4)
C36 N3 C37 C58 -144.0(3)
C34 N3 C37 C46 162.5(3)
C36 N3 C37 C46 -23.4(4)
C63 C58 C37 N3 -131.5(3)
C59 C58 C37 N3 48.5(3)
C63 C58 C37 C52 -9.9(4)
C59 C58 C37 C52 170.0(2)
C63 C58 C37 C46 112.1(3)
C59 C58 C37 C46 -67.9(3)
C51 C46 C37 N3 -102.9(3)
C47 C46 C37 N3 73.9(3)
C51 C46 C37 C52 137.9(3)
C47 C46 C37 C52 -45.3(3)
C51 C46 C37 C58 13.5(4)
C47 C46 C37 C58 -169.8(2)
O8 N4 C64 O7 169.7(2)
C65 N4 C64 O7 4.4(4)
O8 N4 C64 C35 -14.6(4)
C65 N4 C64 C35 -179.9(2)
C34 C35 C64 O7 74.1(3)
C36 C35 C64 O7 -21.1(4)
C34 C35 C64 N4 -101.5(3)
C36 C35 C64 N4 163.2(2)
N3 C37 C52 C53 12.7(4)
C58 C37 C52 C53 -106.1(3)
C46 C37 C52 C53 129.0(3)
N3 C37 C52 C57 -167.5(2)
C58 C37 C52 C57 73.6(3)
C46 C37 C52 C57 -51.3(3)
C59 C58 C63 C62 1.8(4)
C37 C58 C63 C62 -178.3(3)
C26 C25 C30 C29 1.8(4)
C4 C25 C30 C29 -178.2(2)
C16 C17 C18 C13 -0.8(4)
C24 C23 C22 C21 -0.4(4)
C59 C60 C61 C62 -0.1(5)
C17 C18 C13 C14 1.7(4)
C17 C18 C13 C4 -177.2(2)
N1 C4 C13 C14 16.5(3)
C19 C4 C13 C14 131.9(3)
C25 C4 C13 C14 -102.5(3)
N1 C4 C13 C18 -164.6(2)
C19 C4 C13 C18 -49.2(3)
C25 C4 C13 C18 76.4(3)
C18 C13 C14 C15 -1.7(4)
C4 C13 C14 C15 177.2(3)
C16 C15 C14 C13 0.7(4)
C25 C30 C29 C28 0.0(4)
C47 C46 C51 C50 -1.3(4)
C37 C46 C51 C50 175.5(3)
C49 C50 C51 C46 0.2(5)
C55 C56 C57 C52 0.5(5)
C53 C52 C57 C56 0.2(4)
C37 C52 C57 C56 -179.5(3)
C10 C11 C12 C7 0.4(5)
C39 O5 C38 C36 -177.0(2)
C18 C17 C16 C15 -0.3(4)
C14 C15 C16 C17 0.3(4)
C11 C12 C7 C8 -0.8(4)
C11 C12 C7 C6 -178.2(3)
C57 C56 C55 C54 -1.0(5)
C53 C54 C55 C56 0.7(5)
C8 C9 C10 C11 -0.5(5)
C12 C11 C10 C9 0.3(5)
C61 C60 C59 C58 1.6(4)
C63 C58 C59 C60 -2.5(4)
C37 C58 C59 C60 177.6(2)
C19 C20 C21 C22 -0.1(4)
C23 C22 C21 C20 0.1(4)
C42 C41 C40 C45 0.6(5)
C42 C41 C40 C39 -178.1(3)
C44 C45 C40 C41 -0.4(5)
C44 C45 C40 C39 178.3(3)
C57 C52 C53 C54 -0.5(4)
C37 C52 C53 C54 179.2(3)
C55 C54 C53 C52 0.1(5)
C5 O2 C6 C7 170.4(2)
C8 C7 C6 O2 106.7(3)
C12 C7 C6 O2 -75.9(4)
C34 N3 C36 C38 -115.2(3)
C37 N3 C36 C38 69.2(4)
C34 N3 C36 C35 1.6(2)
C37 N3 C36 C35 -174.0(3)
O5 C38 C36 N3 46.1(3)
O5 C38 C36 C35 -53.7(3)
C64 C35 C36 N3 109.5(2)
C34 C35 C36 N3 -1.42(19)
C64 C35 C36 C38 -132.0(3)
C34 C35 C36 C38 117.1(3)
C40 C41 C42 C43 0.0(6)
C30 C29 C28 C27 -1.7(4)
C60 C61 C62 C63 -0.5(5)
C58 C63 C62 C61 -0.3(5)
C12 C7 C8 C9 0.6(4)
C6 C7 C8 C9 178.0(3)
C10 C9 C8 C7 0.0(5)
C29 C28 C27 C26 1.6(5)
C25 C26 C27 C28 0.2(5)
C40 C45 C44 C43 -0.4(5)
C38 O5 C39 C40 173.2(3)
C41 C40 C39 O5 88.3(4)
C45 C40 C39 O5 -90.4(4)
C41 C42 C43 C44 -0.8(6)
C45 C44 C43 C42 1.0(6)
